data_2017698
loop_
_publ_author_name
'Thanigaimani, Kaliyaperumal'
'Devi, Periasamy'
'Muthiah, Packianathan Thomas'
'Lynch, Daniel E.'
'Butcher, Ray J.'

_publ_section_title
;
 Charge-assisted hydrogen-bonded supramolecular networks in
 acetoguanaminium hydrogen phthalate, acetoguanaminium hydrogen maleate
 and acetoguanaminium 3-hydroxypicolinate monohydrate
;
_journal_coeditor_code FA3215
_journal_issue 7
_journal_name_full 'Acta Crystallographica Section C'
_journal_page_first o324
_journal_page_last o328
_journal_paper_doi 10.1107/S0108270110014150
_journal_volume 66
_journal_year 2010
_chemical_formula_iupac 'C4 H8 N5 + , C8 H5 O4 -'
_chemical_formula_moiety 'C4 H8 N5 + , C8 H5 O4 -'
_chemical_formula_sum 'C12 H13 N5 O4'
_chemical_formula_weight 291.27
_chemical_name_common 'acetoguanaminium hydrogen phthalate'
_chemical_name_systematic
;
2,4-diamino-6-methyl-1,3,5-triazinium hydrogen phthalate
;
_space_group_IT_number 14
_symmetry_cell_setting monoclinic
_symmetry_space_group_name_Hall '-P 2ybc'
_symmetry_space_group_name_H-M 'P 1 21/c 1'
_atom_sites_solution_hydrogens geom
_atom_sites_solution_primary direct
_atom_sites_solution_secondary difmap
_cell_angle_alpha 90
_cell_angle_beta 107.0630(10)
_cell_angle_gamma 90
_cell_formula_units_Z 4
_cell_length_a 7.0743(2)
_cell_length_b 23.4468(5)
_cell_length_c 8.11340(10)
_cell_measurement_reflns_used 2918
_cell_measurement_temperature 120
_cell_measurement_theta_max 27.5
_cell_measurement_theta_min 3.0
_cell_volume 1286.53(5)
_computing_cell_refinement
;
DENZO (Otwinowski & Minor, 1997) and COLLECT (Nonius, 1998)
;
_computing_data_collection 'COLLECT (Nonius, 1998)'
_computing_data_reduction
;
DENZO (Otwinowski & Minor, 1997) and COLLECT (Nonius, 1998)
;
_computing_molecular_graphics
;
ORTEPII (Johnson, 1976) and PLATON (Spek, 2009)
;
_computing_publication_material 'PLATON (Spek, 2009)'
_computing_structure_refinement 'SHELXL97 (Sheldrick, 2008)'
_computing_structure_solution 'SHELXS97 (Sheldrick, 2008)'
_diffrn_ambient_temperature 120
_diffrn_detector_area_resol_mean 9.091
_diffrn_measured_fraction_theta_full 0.983
_diffrn_measured_fraction_theta_max 0.983
_diffrn_measurement_device_type 'Bruker Nonius [Model?] CCD area-detector'
_diffrn_measurement_method '\f and \w scans'
_diffrn_radiation_monochromator graphite
_diffrn_radiation_source 'Bruker-Nonius FR591 rotating anode'
_diffrn_radiation_type MoK\a
_diffrn_radiation_wavelength 0.71073
_diffrn_reflns_av_R_equivalents 0.0318
_diffrn_reflns_av_sigmaI/netI 0.0245
_diffrn_reflns_limit_h_max 6
_diffrn_reflns_limit_h_min -9
_diffrn_reflns_limit_k_max 30
_diffrn_reflns_limit_k_min -30
_diffrn_reflns_limit_l_max 10
_diffrn_reflns_limit_l_min -10
_diffrn_reflns_number 14262
_diffrn_reflns_reduction_process
;
;
_diffrn_reflns_theta_full 27.51
_diffrn_reflns_theta_max 27.51
_diffrn_reflns_theta_min 3.01
_diffrn_standards_number 0
_exptl_absorpt_coefficient_mu 0.116
_exptl_absorpt_correction_type none
_exptl_crystal_colour colourless
_exptl_crystal_density_diffrn 1.504
_exptl_crystal_density_method 'not measured'
_exptl_crystal_description prism
_exptl_crystal_F_000 608
_exptl_crystal_size_max 0.54
_exptl_crystal_size_mid 0.30
_exptl_crystal_size_min 0.25
_refine_diff_density_max 0.393
_refine_diff_density_min -0.542
_refine_ls_extinction_coef 0.074(10)
_refine_ls_extinction_expression FC^*^=KFC[1+0.001XFC^2^\L^3^/SIN(2\Q)]^-1/4^
_refine_ls_extinction_method 'SHELXL97 (Sheldrick, 2008)'
_refine_ls_goodness_of_fit_ref 1.124
_refine_ls_hydrogen_treatment mixed
_refine_ls_matrix_type full
_refine_ls_number_parameters 196
_refine_ls_number_reflns 2918
_refine_ls_number_restraints 0
_refine_ls_restrained_S_all 1.124
_refine_ls_R_factor_all 0.0484
_refine_ls_R_factor_gt 0.0439
_refine_ls_shift/su_max 0.001
_refine_ls_shift/su_mean 0.000
_refine_ls_structure_factor_coef Fsqd
_refine_ls_weighting_details 'calc w=1/[\s^2^(Fo^2^)+(0.0770P)^2^+0.3461P] where P=(Fo^2^+2Fc^2^)/3'
_refine_ls_weighting_scheme calc
_refine_ls_wR_factor_gt 0.1233
_refine_ls_wR_factor_ref 0.1268
_reflns_number_gt 2586
_reflns_number_total 2918
_reflns_threshold_expression I>2\s(I)
_cod_data_source_file fa3215.cif
_cod_data_source_block I
_cod_original_sg_symbol_H-M 'P 21/c'
_cod_database_code 2017698

loop_
_symmetry_equiv_pos_site_id
_symmetry_equiv_pos_as_xyz
1 x,y,z
2 -x,1/2+y,1/2-z
3 -x,-y,-z
4 x,1/2-y,1/2+z

loop_
_atom_site_aniso_label
_atom_site_aniso_U_11
_atom_site_aniso_U_22
_atom_site_aniso_U_33
_atom_site_aniso_U_12
_atom_site_aniso_U_13
_atom_site_aniso_U_23
O1 0.0362(6) 0.0161(5) 0.0172(5) 0.0061(4) 0.0054(4) -0.0029(4)
O2 0.0305(5) 0.0156(5) 0.0168(5) 0.0070(4) 0.0013(4) -0.0004(4)
O3 0.0343(6) 0.0163(5) 0.0146(5) 0.0058(4) 0.0008(4) -0.0001(3)
O4 0.0278(5) 0.0170(5) 0.0157(5) -0.0008(4) 0.0035(4) -0.0038(3)
C8 0.0130(5) 0.0119(6) 0.0169(6) -0.0004(4) 0.0034(4) 0.0000(4)
C9 0.0123(5) 0.0130(6) 0.0154(6) -0.0012(4) 0.0031(4) -0.0001(4)
C10 0.0165(6) 0.0142(6) 0.0190(6) -0.0004(5) 0.0057(5) -0.0020(5)
C11 0.0190(6) 0.0139(6) 0.0239(7) 0.0029(5) 0.0058(5) 0.0020(5)
C12 0.0204(6) 0.0183(6) 0.0182(6) 0.0022(5) 0.0017(5) 0.0036(5)
C13 0.0190(6) 0.0171(6) 0.0145(6) 0.0002(5) 0.0023(5) -0.0012(5)
C14 0.0155(6) 0.0132(6) 0.0182(6) -0.0005(5) 0.0042(4) -0.0012(4)
C15 0.0155(6) 0.0151(6) 0.0156(6) -0.0014(5) 0.0034(5) -0.0010(4)
N1 0.0177(5) 0.0111(5) 0.0136(5) 0.0019(4) 0.0036(4) 0.0004(4)
N2 0.0240(6) 0.0124(5) 0.0123(5) 0.0017(4) 0.0031(4) -0.0017(4)
N3 0.0168(5) 0.0117(5) 0.0119(5) -0.0004(4) 0.0040(4) -0.0004(4)
N4 0.0265(6) 0.0125(5) 0.0129(5) 0.0017(4) 0.0040(4) -0.0020(4)
N5 0.0181(5) 0.0150(5) 0.0135(5) 0.0005(4) 0.0034(4) -0.0002(4)
C2 0.0134(5) 0.0123(6) 0.0131(6) -0.0017(4) 0.0040(4) 0.0002(4)
C4 0.0140(6) 0.0141(6) 0.0143(6) -0.0025(4) 0.0050(4) -0.0002(4)
C6 0.0141(6) 0.0172(6) 0.0134(6) -0.0010(5) 0.0028(4) 0.0005(4)
C7 0.0275(7) 0.0220(7) 0.0166(6) 0.0066(6) 0.0026(5) 0.0043(5)

loop_
_atom_site_type_symbol
_atom_site_label
_atom_site_fract_x
_atom_site_fract_y
_atom_site_fract_z
_atom_site_U_iso_or_equiv
_atom_site_thermal_displace_type
_atom_site_calc_flag
_atom_site_refinement_flags
_atom_site_occupancy
O O1 0.79585(16) 0.49071(4) 0.57842(12) 0.0237(3) Uani . . 1.000
O O2 0.68567(15) 0.49255(4) 0.29478(12) 0.0222(3) Uani . . 1.000
O O3 0.66971(15) 0.43253(4) 0.05273(12) 0.0231(3) Uani . . 1.000
O O4 0.73004(15) 0.34393(4) -0.00317(12) 0.0208(3) Uani . . 1.000
C C8 0.85269(17) 0.40696(5) 0.43681(16) 0.0141(3) Uani . . 1.000
C C9 0.83451(17) 0.37005(5) 0.29319(15) 0.0138(3) Uani . . 1.000
C C10 0.91376(19) 0.31492(5) 0.32588(17) 0.0165(3) Uani . . 1.000
C C11 1.00897(19) 0.29545(6) 0.49086(18) 0.0190(4) Uani . . 1.000
C C12 1.0274(2) 0.33165(6) 0.63018(17) 0.0198(3) Uani . . 1.000
C C13 0.94945(19) 0.38637(6) 0.60194(16) 0.0174(3) Uani . . 1.000
C C14 0.77395(18) 0.46743(5) 0.43656(16) 0.0158(3) Uani . . 1.000
C C15 0.73816(18) 0.38222(5) 0.10306(16) 0.0157(3) Uani . . 1.000
N N1 0.65924(15) 0.59420(4) 0.61398(13) 0.0144(3) Uani . . 1.000
N N2 0.51882(16) 0.60435(5) 0.32053(13) 0.0167(3) Uani . . 1.000
N N3 0.51377(15) 0.68106(4) 0.49744(13) 0.0135(3) Uani . . 1.000
N N4 0.51196(17) 0.75246(5) 0.68749(14) 0.0177(3) Uani . . 1.000
N N5 0.65107(16) 0.66794(5) 0.80597(13) 0.0158(3) Uani . . 1.000
C C2 0.56246(17) 0.62720(5) 0.47553(15) 0.0129(3) Uani . . 1.000
C C4 0.55869(18) 0.69951(5) 0.66144(15) 0.0140(3) Uani . . 1.000
C C6 0.69943(18) 0.61593(5) 0.77510(16) 0.0152(3) Uani . . 1.000
C C7 0.7995(2) 0.57744(6) 0.92052(18) 0.0229(4) Uani . . 1.000
H H3 0.671(4) 0.4596(11) 0.166(3) 0.064(7) Uiso . . 1.000
H H10 0.90200 0.29040 0.23320 0.0200 Uiso calc R 1.000
H H11 1.05980 0.25860 0.50790 0.0230 Uiso calc R 1.000
H H12 1.09160 0.31930 0.74150 0.0240 Uiso calc R 1.000
H H13 0.96200 0.41020 0.69620 0.0210 Uiso calc R 1.000
H H1 0.69410 0.55990 0.59860 0.0170 Uiso calc R 1.000
H H2A 0.45810 0.62420 0.23160 0.0200 Uiso calc R 1.000
H H2B 0.55110 0.56960 0.30830 0.0200 Uiso calc R 1.000
H H4A 0.45480 0.77390 0.60120 0.0210 Uiso calc R 1.000
H H4B 0.53860 0.76560 0.79080 0.0210 Uiso calc R 1.000
H H7A 0.91370 0.59620 0.99430 0.0340 Uiso calc R 1.000
H H7B 0.83950 0.54310 0.87580 0.0340 Uiso calc R 1.000
H H7C 0.70970 0.56820 0.98520 0.0340 Uiso calc R 1.000

loop_
_atom_type_symbol
_atom_type_description
_atom_type_scat_dispersion_real
_atom_type_scat_dispersion_imag
_atom_type_scat_source
O O 0.0106 0.0060 'International Tables Vol C Tables 4.2.6.8 and 6.1.1.4'
N N 0.0061 0.0033 'International Tables Vol C Tables 4.2.6.8 and 6.1.1.4'
H H 0.0000 0.0000 'International Tables Vol C Tables 4.2.6.8 and 6.1.1.4'
C C 0.0033 0.0016 'International Tables Vol C Tables 4.2.6.8 and 6.1.1.4'

loop_
_geom_angle_atom_site_label_1
_geom_angle_atom_site_label_2
_geom_angle_atom_site_label_3
_geom_angle_site_symmetry_1
_geom_angle_site_symmetry_2
_geom_angle_site_symmetry_3
_geom_angle
_geom_angle_publ_flag
C14 O2 H3 . . . 110.9(11) no
C15 O3 H3 . . . 110.3(13) no
C2 N1 C6 . . . 119.48(10) no
C2 N3 C4 . . . 116.15(10) no
C4 N5 C6 . . . 114.98(10) no
C2 N1 H1 . . . 120.00 no
C6 N1 H1 . . . 120.00 no
C2 N2 H2B . . . 120.00 no
C2 N2 H2A . . . 120.00 no
H2A N2 H2B . . . 120.00 no
H4A N4 H4B . . . 120.00 no
C4 N4 H4A . . . 120.00 no
C4 N4 H4B . . . 120.00 no
C13 C8 C14 . . . 113.48(11) no
C9 C8 C13 . . . 118.31(11) no
C9 C8 C14 . . . 128.19(11) no
C8 C9 C15 . . . 128.42(11) no
C8 C9 C10 . . . 117.99(11) no
C10 C9 C15 . . . 113.60(10) no
C9 C10 C11 . . . 122.65(12) no
C10 C11 C12 . . . 119.16(13) no
C11 C12 C13 . . . 119.50(12) no
C8 C13 C12 . . . 122.39(12) no
O1 C14 C8 . . . 117.51(11) no
O2 C14 C8 . . . 120.75(11) no
O1 C14 O2 . . . 121.73(11) no
O4 C15 C9 . . . 119.18(11) no
O3 C15 O4 . . . 120.40(11) no
O3 C15 C9 . . . 120.41(11) no
C9 C10 H10 . . . 119.00 no
C11 C10 H10 . . . 119.00 no
C10 C11 H11 . . . 120.00 no
C12 C11 H11 . . . 120.00 no
C11 C12 H12 . . . 120.00 no
C13 C12 H12 . . . 120.00 no
C8 C13 H13 . . . 119.00 no
C12 C13 H13 . . . 119.00 no
N1 C2 N2 . . . 118.27(11) no
N2 C2 N3 . . . 120.97(11) no
N1 C2 N3 . . . 120.76(10) no
N3 C4 N5 . . . 125.73(11) no
N4 C4 N5 . . . 116.62(11) no
N3 C4 N4 . . . 117.64(11) no
N1 C6 C7 . . . 116.97(11) no
N5 C6 C7 . . . 120.17(11) no
N1 C6 N5 . . . 122.85(11) no
C6 C7 H7A . . . 110.00 no
C6 C7 H7B . . . 109.00 no
C6 C7 H7C . . . 109.00 no
H7A C7 H7B . . . 109.00 no
H7A C7 H7C . . . 109.00 no
H7B C7 H7C . . . 109.00 no

loop_
_geom_bond_atom_site_label_1
_geom_bond_atom_site_label_2
_geom_bond_site_symmetry_1
_geom_bond_site_symmetry_2
_geom_bond_distance
_geom_bond_publ_flag
O1 C14 . . 1.2418(15) no
O2 C14 . . 1.2801(16) no
O3 C15 . . 1.2949(15) no
O4 C15 . . 1.2341(15) no
O2 H3 . . 1.28(2) no
O3 H3 . . 1.12(2) no
N1 C6 . . 1.3532(16) no
N1 C2 . . 1.3704(15) no
N2 C2 . . 1.3176(16) no
N3 C4 . . 1.3455(15) no
N3 C2 . . 1.3345(15) no
N4 C4 . . 1.3177(17) no
N5 C4 . . 1.3785(16) no
N5 C6 . . 1.3104(17) no
N1 H1 . . 0.8600 no
N2 H2A . . 0.8600 no
N2 H2B . . 0.8600 no
N4 H4B . . 0.8600 no
N4 H4A . . 0.8600 no
C8 C9 . . 1.4267(17) no
C8 C13 . . 1.3994(18) no
C8 C14 . . 1.5231(17) no
C9 C15 . . 1.5194(17) no
C9 C10 . . 1.4030(17) no
C10 C11 . . 1.3873(19) no
C11 C12 . . 1.389(2) no
C12 C13 . . 1.389(2) no
C10 H10 . . 0.9300 no
C11 H11 . . 0.9300 no
C12 H12 . . 0.9300 no
C13 H13 . . 0.9300 no
C6 C7 . . 1.4891(19) no
C7 H7A . . 0.9600 no
C7 H7B . . 0.9600 no
C7 H7C . . 0.9600 no

loop_
_geom_contact_atom_site_label_1
_geom_contact_atom_site_label_2
_geom_contact_distance
_geom_contact_site_symmetry_1
_geom_contact_site_symmetry_2
_geom_contact_publ_flag
O1 N1 2.6587(14) . . no
O1 C14 3.2338(17) . 3_766 no
O2 N2 2.9074(15) . . no
O3 N2 3.0541(14) . 3_665 no
O3 C7 3.3974(18) . 3_666 no
O4 N4 2.8748(15) . 2_645 no
O4 N2 2.9223(14) . 3_665 no
O1 H13 2.2800 . . no
O1 H7B 2.6400 . . no
O1 H1 1.8000 . . no
O2 H1 2.9100 . . no
O2 H2B 2.0600 . . no
O3 H7C 2.6100 . 3_666 no
O3 H2A 2.5900 . 3_665 no
O3 H2B 2.8900 . 3_665 no
O4 H4A 2.1000 . 2_645 no
O4 H10 2.3200 . . no
O4 H2A 2.0800 . 3_665 no
O4 H7A 2.8700 . 3_766 no
N1 C14 3.3030(17) . 3_666 no
N1 O1 2.6587(14) . . no
N2 O4 2.9223(14) . 3_665 no
N2 C15 3.3984(16) . 3_665 no
N2 O3 3.0541(14) . 3_665 no
N2 O2 2.9074(15) . . no
N3 C11 3.3946(18) . 3_766 no
N3 N4 2.9555(15) . 4_564 no
N4 N3 2.9555(15) . 4_565 no
N4 C10 3.3743(18) . 3_666 no
N4 O4 2.8748(15) . 2_655 no
N5 C9 3.4087(17) . 3_666 no
N5 C15 3.2715(18) . 3_666 no
N3 H4B 2.1400 . 4_564 no
C2 C11 3.4742(19) . 3_766 no
C2 C8 3.3164(18) . 3_666 no
C2 C14 3.4773(18) . 3_666 no
C2 C13 3.5036(19) . 3_666 no
C2 C12 3.3978(19) . 3_766 no
C4 C9 3.3367(18) . 3_666 no
C4 C10 3.3908(19) . 3_666 no
C6 C10 3.4790(19) . 3_766 no
C6 C9 3.5153(18) . 3_766 no
C6 C15 3.5154(19) . 3_666 no
C7 O3 3.3974(18) . 3_666 no
C7 C15 3.464(2) . 3_766 no
C8 C2 3.3164(18) . 3_666 no
C9 C6 3.5153(18) . 3_766 no
C9 N5 3.4087(17) . 3_666 no
C9 C4 3.3367(18) . 3_666 no
C10 N4 3.3743(18) . 3_666 no
C10 C6 3.4790(19) . 3_766 no
C10 C4 3.3908(19) . 3_666 no
C11 C2 3.4742(19) . 3_766 no
C11 N3 3.3946(18) . 3_766 no
C12 C2 3.3978(19) . 3_766 no
C13 C2 3.5036(19) . 3_666 no
C14 C2 3.4773(18) . 3_666 no
C14 C14 3.4190(18) . 3_766 no
C14 N1 3.3030(17) . 3_666 no
C14 O1 3.2338(17) . 3_766 no
C15 N2 3.3984(16) . 3_665 no
C15 C6 3.5154(19) . 3_666 no
C15 N5 3.2715(18) . 3_666 no
C15 C7 3.464(2) . 3_766 no
C2 H4B 2.9100 . 4_564 no
C4 H4B 3.0800 . 4_564 no
C7 H13 3.0900 . 3_767 no
C11 H10 3.0600 . 4_555 no
C14 H1 2.6800 . . no
C14 H2B 2.8900 . . no
C15 H2A 2.6700 . 3_665 no
C15 H7A 2.8400 . 3_766 no
H1 O1 1.8000 . . no
H1 O2 2.9100 . . no
H1 H7B 2.2200 . . no
H1 C14 2.6800 . . no
H1 H2B 2.2900 . . no
H2A O3 2.5900 . 3_665 no
H2A O4 2.0800 . 3_665 no
H2A C15 2.6700 . 3_665 no
H2B O2 2.0600 . . no
H2B O3 2.8900 . 3_665 no
H2B C14 2.8900 . . no
H2B H1 2.2900 . . no
H4A O4 2.1000 . 2_655 no
H4B N3 2.1400 . 4_565 no
H4B C2 2.9100 . 4_565 no
H4B C4 3.0800 . 4_565 no
H7A O4 2.8700 . 3_766 no
H7A H13 2.4100 . 3_767 no
H7A C15 2.8400 . 3_766 no
H7B H1 2.2200 . . no
H7B O1 2.6400 . . no
H7C O3 2.6100 . 3_666 no
H10 O4 2.3200 . . no
H10 C11 3.0600 . 4_554 no
H13 C7 3.0900 . 3_767 no
H13 H7A 2.4100 . 3_767 no
H13 O1 2.2800 . . no

loop_
_geom_hbond_atom_site_label_D
_geom_hbond_atom_site_label_H
_geom_hbond_atom_site_label_A
_geom_hbond_site_symmetry_A
_geom_hbond_distance_DH
_geom_hbond_distance_HA
_geom_hbond_distance_DA
_geom_hbond_angle_DHA
_geom_hbond_publ_flag
N1 H1 O1 . 0.8600 1.8000 2.6587(14) 173.00 yes
N2 H2A O3 3_665 0.8600 2.5900 3.0541(14) 115.00 yes
N2 H2A O4 3_665 0.8600 2.0800 2.9223(14) 167.00 yes
N2 H2B O2 . 0.8600 2.0600 2.9074(15) 168.00 yes
O3 H3 O2 . 1.12(2) 1.28(2) 2.3916(13) 175(2) yes
N4 H4A O4 2_655 0.8600 2.1000 2.8748(15) 149.00 yes
N4 H4B N3 4_565 0.8600 2.1400 2.9555(15) 158.00 yes
C10 H10 O4 . 0.9300 2.3200 2.6913(16) 104.00 yes
C13 H13 O1 . 0.9300 2.2800 2.6609(17) 104.00 yes

loop_
_geom_torsion_atom_site_label_1
_geom_torsion_atom_site_label_2
_geom_torsion_atom_site_label_3
_geom_torsion_atom_site_label_4
_geom_torsion_site_symmetry_1
_geom_torsion_site_symmetry_2
_geom_torsion_site_symmetry_3
_geom_torsion_site_symmetry_4
_geom_torsion
_geom_torsion_publ_flag
C2 N1 C6 C7 . . . . 178.23(12) no
C6 N1 C2 N2 . . . . -177.60(12) no
C6 N1 C2 N3 . . . . 2.38(18) no
C2 N1 C6 N5 . . . . -0.54(19) no
C4 N3 C2 N1 . . . . -2.35(18) no
C4 N3 C2 N2 . . . . 177.63(12) no
C2 N3 C4 N4 . . . . -179.79(12) no
C2 N3 C4 N5 . . . . 0.65(19) no
C4 N5 C6 C7 . . . . -179.80(12) no
C6 N5 C4 N3 . . . . 1.05(19) no
C6 N5 C4 N4 . . . . -178.51(12) no
C4 N5 C6 N1 . . . . -1.07(19) no
C14 C8 C9 C10 . . . . -177.73(12) no
C14 C8 C9 C15 . . . . 2.2(2) no
C13 C8 C9 C15 . . . . -179.63(12) no
C13 C8 C9 C10 . . . . 0.41(18) no
C13 C8 C14 O1 . . . . -2.72(18) no
C13 C8 C14 O2 . . . . 178.47(12) no
C9 C8 C14 O1 . . . . 175.50(13) no
C9 C8 C13 C12 . . . . -0.07(19) no
C14 C8 C13 C12 . . . . 178.34(13) no
C9 C8 C14 O2 . . . . -3.3(2) no
C8 C9 C10 C11 . . . . -0.4(2) no
C10 C9 C15 O4 . . . . 2.68(18) no
C8 C9 C15 O3 . . . . 4.4(2) no
C8 C9 C15 O4 . . . . -177.29(13) no
C15 C9 C10 C11 . . . . 179.65(13) no
C10 C9 C15 O3 . . . . -175.67(12) no
C9 C10 C11 C12 . . . . 0.0(2) no
C10 C11 C12 C13 . . . . 0.4(2) no
C11 C12 C13 C8 . . . . -0.3(2) no

loop_
_cod_related_entry_id
_cod_related_entry_database
_cod_related_entry_code
1 ChemSpider 11570616
